data_2108638
loop_
_publ_author_name
'Singla, Labhini'
'Yadav, Hare Ram'
'Roy Choudhury, Angshuman'

_publ_section_title
;
 Evaluation of fluorine-mediated intermolecular interactions in
 tetrafluorinated tetrahydroisoquinoline derivatives: synthesis and
 computational studies
;
_journal_coeditor_code BM5125SUP1
_journal_issue 4
_journal_name_full 'Acta Crystallographica Section B'
_journal_page_first
;
;
_journal_paper_doi 10.1107/S2052520620006873
_journal_volume 76
_journal_year 2020
_chemical_formula_moiety 'C22 H17 F4 N O'
_chemical_formula_sum 'C22 H17 F4 N O'
_chemical_formula_weight 387.36
_space_group_IT_number 61
_space_group_name_Hall '-P 2ac 2ab'
_space_group_name_H-M_alt 'P b c a'
_symmetry_cell_setting orthorhombic
_symmetry_space_group_name_Hall '-P 2ac 2ab'
_symmetry_space_group_name_H-M 'P b c a'
_atom_sites_solution_hydrogens geom
_audit_creation_date 2020-03-09T09:14:21-00:00
_audit_creation_method 'WinGX routine CIF_UPDATE'
_cell_angle_alpha 90
_cell_angle_beta 90
_cell_angle_gamma 90
_cell_formula_units_Z 8
_cell_length_a 16.643(3)
_cell_length_b 6.1042(10)
_cell_length_c 35.217(7)
_cell_measurement_reflns_used 5244
_cell_measurement_temperature 100
_cell_measurement_theta_max 27.5
_cell_measurement_theta_min 3.1
_cell_volume 3577.8(11)
_computing_cell_refinement
;
        CrystalClear-SM Expert 2.0 r15 (Rigaku, 2011)
;
_computing_data_collection
;
        CrystalClear-SM Expert 2.0 r15 (Rigaku, 2011)
;
_computing_data_reduction
;
        CrystalClear-SM Expert 2.0 r15 (Rigaku, 2011)
;
_computing_molecular_graphics 'Olex2 (Dolomanov et al., 2009)'
_computing_publication_material 'Olex2 (Dolomanov et al., 2009)'
_computing_structure_refinement 'ShelXL (Sheldrick, 2015)'
_computing_structure_solution 'ShelXT (Sheldrick, 2015)'
_diffrn_ambient_temperature 100
_diffrn_detector_area_resol_mean 13.6612
_diffrn_measured_fraction_theta_full 0.993
_diffrn_measured_fraction_theta_max 0.992
_diffrn_measurement_device_type 'Rigaku Mercury375R (2x2 bin mode)'
_diffrn_measurement_method 'profile data from \w-scans'
_diffrn_radiation_type MoK\a
_diffrn_radiation_wavelength 0.71073
_diffrn_reflns_av_R_equivalents 0.1343
_diffrn_reflns_Laue_measured_fraction_full 0.993
_diffrn_reflns_Laue_measured_fraction_max 0.992
_diffrn_reflns_limit_h_max 21
_diffrn_reflns_limit_h_min -19
_diffrn_reflns_limit_k_max 7
_diffrn_reflns_limit_k_min -7
_diffrn_reflns_limit_l_max 45
_diffrn_reflns_limit_l_min -45
_diffrn_reflns_number 22278
_diffrn_reflns_point_group_measured_fraction_full 0.993
_diffrn_reflns_point_group_measured_fraction_max 0.992
_diffrn_reflns_theta_full 26
_diffrn_reflns_theta_max 27.498
_diffrn_reflns_theta_min 3.369
_exptl_absorpt_coefficient_mu 0.117
_exptl_absorpt_correction_T_max 1
_exptl_absorpt_correction_T_min 0.809
_exptl_absorpt_correction_type multi-scan
_exptl_absorpt_process_details 'Blessing 1995'
_exptl_crystal_colour 'clear light colourless'
_exptl_crystal_density_diffrn 1.438
_exptl_crystal_density_method 'not measured'
_exptl_crystal_description block
_exptl_crystal_F_000 1600
_exptl_crystal_size_max 0.3
_exptl_crystal_size_mid 0.1
_exptl_crystal_size_min 0.1
_refine_diff_density_max 0.354
_refine_diff_density_min -0.304
_refine_diff_density_rms 0.075
_refine_ls_extinction_method none
_refine_ls_goodness_of_fit_ref 1.144
_refine_ls_hydrogen_treatment constr
_refine_ls_matrix_type full
_refine_ls_number_parameters 258
_refine_ls_number_reflns 4056
_refine_ls_number_restraints 0
_refine_ls_restrained_S_all 1.144
_refine_ls_R_factor_all 0.1309
_refine_ls_R_factor_gt 0.0901
_refine_ls_shift/su_max 0
_refine_ls_shift/su_mean 0
_refine_ls_structure_factor_coef Fsqd
_refine_ls_weighting_details 'w=1/[\s^2^(Fo^2^)+(0.1280P)^2^] where P=(Fo^2^+2Fc^2^)/3'
_refine_ls_weighting_scheme calc
_refine_ls_wR_factor_ref 0.2574
_reflns_number_gt 2658
_reflns_number_total 4056
_reflns_threshold_expression 'I > 2\s(I)'
_cod_data_source_file bm5125sup1.cif
_cod_data_source_block 6-23
_cod_database_code 2108638

loop_
_space_group_symop_operation_xyz
'x, y, z'
'-x+1/2, -y, z+1/2'
'-x, y+1/2, -z+1/2'
'x+1/2, -y+1/2, -z'
'-x, -y, -z'
'x-1/2, y, -z-1/2'
'x, -y-1/2, z-1/2'
'-x-1/2, y-1/2, z'

loop_
_atom_site_label
_atom_site_fract_x
_atom_site_fract_y
_atom_site_fract_z
_atom_site_U_iso_or_equiv
_atom_site_adp_type
_atom_site_calc_flag
_atom_site_occupancy
_atom_site_disorder_assembly
_atom_site_disorder_group
_atom_site_type_symbol
F1 0.70311(11) 0.9182(3) 0.41751(5) 0.0347(5) Uani d 1 . . F
F2 0.55386(13) 0.2761(3) 0.43739(6) 0.0483(6) Uani d 1 . . F
F3A 0.36031(19) 0.9050(6) 0.44782(9) 0.0462(8) Uani d 0.652(4) A 1 F
F3B 0.3126(4) 0.3663(10) 0.36523(16) 0.0462(8) Uani d 0.348(4) A 2 F
F4 0.26288(13) 0.6155(4) 0.41718(7) 0.0585(7) Uani d 1 . . F
O1 0.62593(16) 0.6603(4) 0.20393(7) 0.0432(7) Uani d 1 . . O
N1 0.63223(16) 0.5661(4) 0.38496(7) 0.0300(6) Uani d 1 . . N
C1 0.5801(2) 0.7183(5) 0.36328(9) 0.0298(7) Uani d 1 . . C
H1A 0.5974 0.8703 0.37 0.036 Uiso calc 0.652(4) A 1 H
H1B 0.5974 0.8703 0.37 0.036 Uiso calc 0.348(4) A 2 H
C2 0.6347(2) 0.3442(5) 0.36978(10) 0.0352(8) Uani d 1 . . C
H2A 0.5795 0.2864 0.3668 0.042 Uiso calc 1 . . H
H2B 0.6645 0.2469 0.3873 0.042 Uiso calc 1 . . H
C3 0.6764(2) 0.3514(5) 0.33171(9) 0.0354(8) Uani d 1 . . C
H3A 0.734 0.3855 0.3355 0.042 Uiso calc 1 . . H
H3B 0.6726 0.2059 0.3194 0.042 Uiso calc 1 . . H
C4 0.6517(2) 0.5086(5) 0.26689(9) 0.0342(8) Uani d 1 . . C
H4 0.6833 0.3932 0.2567 0.041 Uiso calc 1 . . H
C5 0.6183(2) 0.6619(5) 0.24299(9) 0.0331(8) Uani d 1 . . C
C6 0.5719(2) 0.8313(5) 0.25754(9) 0.0350(8) Uani d 1 . . C
H6 0.5485 0.9363 0.241 0.042 Uiso calc 1 . . H
C7 0.5602(2) 0.8460(5) 0.29616(9) 0.0334(8) Uani d 1 . . C
H7 0.529 0.9626 0.3062 0.04 Uiso calc 1 . . H
C8 0.59383(19) 0.6907(5) 0.32079(9) 0.0309(7) Uani d 1 . . C
C9 0.63924(19) 0.5220(5) 0.30614(9) 0.0323(7) Uani d 1 . . C
C10 0.6685(3) 0.4798(6) 0.18781(11) 0.0490(10) Uani d 1 . . C
H10A 0.6665 0.4896 0.1601 0.074 Uiso calc 1 . . H
H10B 0.6436 0.3423 0.196 0.074 Uiso calc 1 . . H
H10C 0.7246 0.4836 0.1963 0.074 Uiso calc 1 . . H
C11 0.63015(19) 0.5928(5) 0.42456(9) 0.0297(7) Uani d 1 . . C
C12 0.5954(2) 0.4517(6) 0.45075(10) 0.0360(8) Uani d 1 . . C
C13 0.6003(2) 0.4768(6) 0.48952(10) 0.0394(8) Uani d 1 . . C
H13 0.5772 0.3708 0.506 0.047 Uiso calc 1 . . H
C14 0.6390(2) 0.6568(6) 0.50415(10) 0.0405(9) Uani d 1 . . C
H14 0.6423 0.6772 0.5308 0.049 Uiso calc 1 . . H
C15 0.6734(2) 0.8092(6) 0.47961(10) 0.0357(8) Uani d 1 . . C
H15 0.6996 0.9359 0.4892 0.043 Uiso calc 1 . . H
C16 0.66849(19) 0.7718(5) 0.44123(9) 0.0317(7) Uani d 1 . . C
C17A 0.49246(19) 0.6963(5) 0.37528(9) 0.0294(7) Uani d 0.652(4) A 1 C
C17B 0.49246(19) 0.6963(5) 0.37528(9) 0.0294(7) Uani d 0.348(4) A 2 C
C18A 0.4646(2) 0.8260(6) 0.40485(9) 0.0346(8) Uani d 0.652(4) A 1 C
H18A 0.4984 0.935 0.4156 0.041 Uiso calc 0.652(4) A 1 H
C18B 0.4646(2) 0.8260(6) 0.40485(9) 0.0346(8) Uani d 0.348(4) A 2 C
H18B 0.4984 0.935 0.4156 0.041 Uiso calc 0.348(4) A 2 H
C19A 0.3877(2) 0.7964(6) 0.41862(10) 0.0397(8) Uani d 0.652(4) A 1 C
C19B 0.3877(2) 0.7964(6) 0.41862(10) 0.0397(8) Uani d 0.348(4) A 2 C
H19B 0.3688 0.8847 0.439 0.048 Uiso calc 0.348(4) A 2 H
C20A 0.3390(2) 0.6431(7) 0.40335(11) 0.0431(9) Uani d 0.652(4) A 1 C
C20B 0.3390(2) 0.6431(7) 0.40335(11) 0.0431(9) Uani d 0.348(4) A 2 C
C21A 0.3651(2) 0.5132(6) 0.37391(11) 0.0409(9) Uani d 0.652(4) A 1 C
H21A 0.3306 0.4052 0.3634 0.049 Uiso calc 0.652(4) A 1 H
C21B 0.3651(2) 0.5132(6) 0.37391(11) 0.0409(9) Uani d 0.348(4) A 2 C
C22A 0.4418(2) 0.5407(5) 0.35972(10) 0.0337(8) Uani d 0.652(4) A 1 C
H22A 0.4599 0.4524 0.3392 0.04 Uiso calc 0.652(4) A 1 H
C22B 0.4418(2) 0.5407(5) 0.35972(10) 0.0337(8) Uani d 0.348(4) A 2 C
H22B 0.4599 0.4524 0.3392 0.04 Uiso calc 0.348(4) A 2 H

loop_
_atom_site_aniso_label
_atom_site_aniso_U_11
_atom_site_aniso_U_22
_atom_site_aniso_U_33
_atom_site_aniso_U_12
_atom_site_aniso_U_13
_atom_site_aniso_U_23
F1 0.0379(11) 0.0298(10) 0.0363(10) -0.0059(8) 0.0002(8) 0.0020(8)
F2 0.0570(13) 0.0407(12) 0.0472(13) -0.0192(10) -0.0013(10) 0.0068(10)
F3A 0.0434(16) 0.0534(17) 0.0417(16) 0.0080(14) 0.0029(13) -0.0051(13)
F3B 0.0434(16) 0.0534(17) 0.0417(16) 0.0080(14) 0.0029(13) -0.0051(13)
F4 0.0369(12) 0.0615(15) 0.0770(17) -0.0009(11) 0.0131(11) 0.0132(13)
O1 0.0548(16) 0.0428(14) 0.0319(13) 0.0048(12) 0.0040(11) -0.0014(11)
N1 0.0366(15) 0.0268(13) 0.0264(14) 0.0022(12) -0.0025(11) 0.0026(11)
C1 0.0332(17) 0.0235(14) 0.0327(16) 0.0008(14) -0.0035(14) 0.0024(13)
C2 0.0412(19) 0.0264(17) 0.0382(19) -0.0013(15) -0.0082(15) 0.0005(14)
C3 0.044(2) 0.0253(16) 0.0370(19) 0.0021(15) -0.0033(15) -0.0016(14)
C4 0.0355(18) 0.0299(16) 0.0373(18) -0.0026(14) 0.0007(14) -0.0014(14)
C5 0.0421(19) 0.0305(17) 0.0267(16) -0.0024(15) 0.0037(14) -0.0015(13)
C6 0.0395(18) 0.0357(18) 0.0298(17) 0.0020(15) -0.0009(14) 0.0054(14)
C7 0.0339(18) 0.0293(16) 0.0371(18) 0.0040(14) 0.0029(14) -0.0001(14)
C8 0.0315(17) 0.0283(15) 0.0329(17) 0.0006(14) -0.0034(14) 0.0007(13)
C9 0.0300(17) 0.0307(17) 0.0364(17) -0.0037(14) -0.0008(14) -0.0008(14)
C10 0.060(3) 0.046(2) 0.041(2) 0.003(2) 0.0037(18) -0.0062(17)
C11 0.0297(16) 0.0275(16) 0.0318(17) 0.0005(14) -0.0025(13) 0.0039(13)
C12 0.0341(18) 0.0361(17) 0.0379(18) -0.0052(15) -0.0009(15) -0.0003(15)
C13 0.0403(19) 0.0408(19) 0.0371(19) 0.0015(16) 0.0045(15) 0.0117(16)
C14 0.042(2) 0.046(2) 0.0329(18) 0.0081(17) 0.0010(16) 0.0019(16)
C15 0.0392(19) 0.0345(18) 0.0335(17) 0.0049(15) 0.0002(15) -0.0030(14)
C16 0.0312(16) 0.0299(16) 0.0340(18) 0.0047(14) 0.0030(14) 0.0038(14)
C17A 0.0321(17) 0.0254(14) 0.0306(16) -0.0015(14) -0.0025(13) 0.0065(12)
C17B 0.0321(17) 0.0254(14) 0.0306(16) -0.0015(14) -0.0025(13) 0.0065(12)
C18A 0.0361(18) 0.0370(17) 0.0306(17) -0.0014(15) -0.0011(14) 0.0005(14)
C18B 0.0361(18) 0.0370(17) 0.0306(17) -0.0014(15) -0.0011(14) 0.0005(14)
C19A 0.0378(19) 0.048(2) 0.0337(18) 0.0055(17) 0.0024(15) 0.0034(16)
C19B 0.0378(19) 0.048(2) 0.0337(18) 0.0055(17) 0.0024(15) 0.0034(16)
C20A 0.0281(18) 0.049(2) 0.052(2) 0.0028(17) 0.0025(16) 0.0163(18)
C20B 0.0281(18) 0.049(2) 0.052(2) 0.0028(17) 0.0025(16) 0.0163(18)
C21A 0.0345(19) 0.0354(19) 0.053(2) -0.0066(16) -0.0080(16) 0.0053(17)
C21B 0.0345(19) 0.0354(19) 0.053(2) -0.0066(16) -0.0080(16) 0.0053(17)
C22A 0.0335(18) 0.0324(17) 0.0351(17) 0.0004(14) -0.0074(14) -0.0021(14)
C22B 0.0335(18) 0.0324(17) 0.0351(17) 0.0004(14) -0.0074(14) -0.0021(14)

loop_
_atom_type_symbol
_atom_type_description
_atom_type_scat_dispersion_real
_atom_type_scat_dispersion_imag
_atom_type_scat_source
C C 0.0033 0.0016 'International Tables Vol C Tables 4.2.6.8 and 6.1.1.4'
H H 0 0 'International Tables Vol C Tables 4.2.6.8 and 6.1.1.4'
F F 0.0171 0.0103 'International Tables Vol C Tables 4.2.6.8 and 6.1.1.4'
N N 0.0061 0.0033 'International Tables Vol C Tables 4.2.6.8 and 6.1.1.4'
O O 0.0106 0.006 'International Tables Vol C Tables 4.2.6.8 and 6.1.1.4'

loop_
_geom_angle_atom_site_label_1
_geom_angle_atom_site_label_2
_geom_angle_atom_site_label_3
_geom_angle
_geom_angle_site_symmetry_1
_geom_angle_site_symmetry_3
_geom_angle_publ_flag
C5 O1 C10 116.6(3) . . ?
C2 N1 C1 114.2(2) . . ?
C11 N1 C1 115.1(2) . . ?
C11 N1 C2 118.2(3) . . ?
N1 C1 H1A 106.9 . . ?
N1 C1 H1B 106.9 . . ?
N1 C1 C8 110.4(3) . . ?
N1 C1 C17A 111.2(2) . . ?
N1 C1 C17B 111.2(2) . . ?
C8 C1 H1A 106.9 . . ?
C8 C1 H1B 106.9 . . ?
C8 C1 C17A 114.0(3) . . ?
C8 C1 C17B 114.0(3) . . ?
C17A C1 H1A 106.9 . . ?
C17B C1 H1B 106.9 . . ?
N1 C2 H2A 110.1 . . ?
N1 C2 H2B 110.1 . . ?
N1 C2 C3 108.2(3) . . ?
H2A C2 H2B 108.4 . . ?
C3 C2 H2A 110.1 . . ?
C3 C2 H2B 110.1 . . ?
C2 C3 H3A 109.4 . . ?
C2 C3 H3B 109.4 . . ?
H3A C3 H3B 108 . . ?
C9 C3 C2 111.2(3) . . ?
C9 C3 H3A 109.4 . . ?
C9 C3 H3B 109.4 . . ?
C5 C4 H4 119.9 . . ?
C5 C4 C9 120.3(3) . . ?
C9 C4 H4 119.9 . . ?
O1 C5 C6 115.1(3) . . ?
C4 C5 O1 124.5(3) . . ?
C4 C5 C6 120.4(3) . . ?
C5 C6 H6 120.3 . . ?
C7 C6 C5 119.5(3) . . ?
C7 C6 H6 120.3 . . ?
C6 C7 H7 119.6 . . ?
C6 C7 C8 120.7(3) . . ?
C8 C7 H7 119.6 . . ?
C7 C8 C1 118.3(3) . . ?
C9 C8 C1 122.2(3) . . ?
C9 C8 C7 119.5(3) . . ?
C4 C9 C3 119.2(3) . . ?
C8 C9 C3 121.1(3) . . ?
C8 C9 C4 119.6(3) . . ?
O1 C10 H10A 109.5 . . ?
O1 C10 H10B 109.5 . . ?
O1 C10 H10C 109.5 . . ?
H10A C10 H10B 109.5 . . ?
H10A C10 H10C 109.5 . . ?
H10B C10 H10C 109.5 . . ?
C12 C11 N1 126.7(3) . . ?
C12 C11 C16 113.4(3) . . ?
C16 C11 N1 119.8(3) . . ?
F2 C12 C11 118.1(3) . . ?
F2 C12 C13 117.5(3) . . ?
C13 C12 C11 124.4(3) . . ?
C12 C13 H13 120.4 . . ?
C14 C13 C12 119.3(3) . . ?
C14 C13 H13 120.4 . . ?
C13 C14 H14 120.2 . . ?
C13 C14 C15 119.6(3) . . ?
C15 C14 H14 120.2 . . ?
C14 C15 H15 120.8 . . ?
C16 C15 C14 118.4(3) . . ?
C16 C15 H15 120.8 . . ?
F1 C16 C11 116.9(3) . . ?
F1 C16 C15 118.2(3) . . ?
C15 C16 C11 124.9(3) . . ?
C18A C17A C1 118.6(3) . . ?
C22A C17A C1 122.2(3) . . ?
C22A C17A C18A 119.0(3) . . ?
C18B C17B C1 118.6(3) . . ?
C22B C17B C1 122.2(3) . . ?
C22B C17B C18B 119.0(3) . . ?
C17A C18A H18A 120 . . ?
C19A C18A C17A 119.9(3) . . ?
C19A C18A H18A 120 . . ?
C17B C18B H18B 120 . . ?
C19B C18B C17B 119.9(3) . . ?
C19B C18B H18B 120 . . ?
F3A C19A C18A 122.2(4) . . ?
F3A C19A C20A 117.2(3) . . ?
C20A C19A C18A 120.5(3) . . ?
C18B C19B H19B 119.8 . . ?
C20B C19B C18B 120.5(3) . . ?
C20B C19B H19B 119.8 . . ?
F4 C20A C21A 119.4(3) . . ?
C19A C20A F4 120.0(4) . . ?
C19A C20A C21A 120.7(3) . . ?
F4 C20B C21B 119.4(3) . . ?
C19B C20B F4 120.0(4) . . ?
C19B C20B C21B 120.7(3) . . ?
C20A C21A H21A 120.2 . . ?
C20A C21A C22A 119.7(3) . . ?
C22A C21A H21A 120.2 . . ?
F3B C21B C20B 111.4(4) . . ?
F3B C21B C22B 128.7(4) . . ?
C20B C21B C22B 119.7(3) . . ?
C17A C22A H22A 119.9 . . ?
C21A C22A C17A 120.2(3) . . ?
C21A C22A H22A 119.9 . . ?
C17B C22B H22B 119.9 . . ?
C21B C22B C17B 120.2(3) . . ?
C21B C22B H22B 119.9 . . ?

loop_
_geom_bond_atom_site_label_1
_geom_bond_atom_site_label_2
_geom_bond_site_symmetry_2
_geom_bond_distance
_geom_bond_publ_flag
F1 C16 . 1.352(4) ?
F2 C12 . 1.360(4) ?
F3A C19A . 1.305(5) ?
F3B C21B . 1.289(7) ?
F4 C20A . 1.368(4) ?
F4 C20B . 1.368(4) ?
O1 C5 . 1.381(4) ?
O1 C10 . 1.427(4) ?
N1 C1 . 1.483(4) ?
N1 C2 . 1.457(4) ?
N1 C11 . 1.405(4) ?
C1 H1A . 1 ?
C1 H1B . 1 ?
C1 C8 . 1.523(4) ?
C1 C17A . 1.525(4) ?
C1 C17B . 1.525(4) ?
C2 H2A . 0.99 ?
C2 H2B . 0.99 ?
C2 C3 . 1.510(5) ?
C3 H3A . 0.99 ?
C3 H3B . 0.99 ?
C3 C9 . 1.509(5) ?
C4 H4 . 0.95 ?
C4 C5 . 1.376(5) ?
C4 C9 . 1.400(4) ?
C5 C6 . 1.388(4) ?
C6 H6 . 0.95 ?
C6 C7 . 1.377(4) ?
C7 H7 . 0.95 ?
C7 C8 . 1.401(4) ?
C8 C9 . 1.378(4) ?
C10 H10A . 0.98 ?
C10 H10B . 0.98 ?
C10 H10C . 0.98 ?
C11 C12 . 1.388(4) ?
C11 C16 . 1.395(5) ?
C12 C13 . 1.376(5) ?
C13 H13 . 0.95 ?
C13 C14 . 1.374(5) ?
C14 H14 . 0.95 ?
C14 C15 . 1.393(5) ?
C15 H15 . 0.95 ?
C15 C16 . 1.373(4) ?
C17A C18A . 1.388(5) ?
C17A C22A . 1.383(4) ?
C17B C18B . 1.388(5) ?
C17B C22B . 1.383(4) ?
C18A H18A . 0.95 ?
C18A C19A . 1.381(5) ?
C18B H18B . 0.95 ?
C18B C19B . 1.381(5) ?
C19A C20A . 1.350(5) ?
C19B H19B . 0.95 ?
C19B C20B . 1.350(5) ?
C20A C21A . 1.376(6) ?
C20B C21B . 1.376(6) ?
C21A H21A . 0.95 ?
C21A C22A . 1.381(5) ?
C21B C22B . 1.381(5) ?
C22A H22A . 0.95 ?
C22B H22B . 0.95 ?

loop_
_geom_torsion_atom_site_label_1
_geom_torsion_atom_site_label_2
_geom_torsion_atom_site_label_3
_geom_torsion_atom_site_label_4
_geom_torsion
_geom_torsion_site_symmetry_1
_geom_torsion_site_symmetry_2
_geom_torsion_site_symmetry_3
_geom_torsion_site_symmetry_4
_geom_torsion_publ_flag
F2 C12 C13 C14 -177.4(3) . . . . ?
F3A C19A C20A F4 3.6(5) . . . . ?
F3A C19A C20A C21A -176.3(4) . . . . ?
F3B C21B C22B C17B -173.7(5) . . . . ?
F4 C20A C21A C22A 179.8(3) . . . . ?
F4 C20B C21B F3B -4.9(5) . . . . ?
F4 C20B C21B C22B 179.8(3) . . . . ?
O1 C5 C6 C7 179.5(3) . . . . ?
N1 C1 C8 C7 -169.2(3) . . . . ?
N1 C1 C8 C9 9.4(4) . . . . ?
N1 C1 C17A C18A 89.6(3) . . . . ?
N1 C1 C17A C22A -85.4(4) . . . . ?
N1 C1 C17B C18B 89.6(3) . . . . ?
N1 C1 C17B C22B -85.4(4) . . . . ?
N1 C2 C3 C9 -51.9(4) . . . . ?
N1 C11 C12 F2 -5.0(5) . . . . ?
N1 C11 C12 C13 174.8(3) . . . . ?
N1 C11 C16 F1 3.1(4) . . . . ?
N1 C11 C16 C15 -177.0(3) . . . . ?
C1 N1 C2 C3 67.3(3) . . . . ?
C1 N1 C11 C12 108.8(4) . . . . ?
C1 N1 C11 C16 -73.9(4) . . . . ?
C1 C8 C9 C3 1.5(5) . . . . ?
C1 C8 C9 C4 -178.2(3) . . . . ?
C1 C17A C18A C19A -174.3(3) . . . . ?
C1 C17A C22A C21A 174.0(3) . . . . ?
C1 C17B C18B C19B -174.3(3) . . . . ?
C1 C17B C22B C21B 174.0(3) . . . . ?
C2 N1 C1 C8 -44.4(4) . . . . ?
C2 N1 C1 C17A 83.2(3) . . . . ?
C2 N1 C1 C17B 83.2(3) . . . . ?
C2 N1 C11 C12 -31.2(5) . . . . ?
C2 N1 C11 C16 146.1(3) . . . . ?
C2 C3 C9 C4 -160.3(3) . . . . ?
C2 C3 C9 C8 20.0(4) . . . . ?
C4 C5 C6 C7 0.6(5) . . . . ?
C5 C4 C9 C3 179.9(3) . . . . ?
C5 C4 C9 C8 -0.5(5) . . . . ?
C5 C6 C7 C8 -0.7(5) . . . . ?
C6 C7 C8 C1 178.8(3) . . . . ?
C6 C7 C8 C9 0.2(5) . . . . ?
C7 C8 C9 C3 -179.9(3) . . . . ?
C7 C8 C9 C4 0.4(5) . . . . ?
C8 C1 C17A C18A -144.8(3) . . . . ?
C8 C1 C17A C22A 40.2(4) . . . . ?
C8 C1 C17B C18B -144.8(3) . . . . ?
C8 C1 C17B C22B 40.2(4) . . . . ?
C9 C4 C5 O1 -178.8(3) . . . . ?
C9 C4 C5 C6 0.0(5) . . . . ?
C10 O1 C5 C4 3.1(5) . . . . ?
C10 O1 C5 C6 -175.8(3) . . . . ?
C11 N1 C1 C8 174.0(3) . . . . ?
C11 N1 C1 C17A -58.4(3) . . . . ?
C11 N1 C1 C17B -58.4(3) . . . . ?
C11 N1 C2 C3 -152.4(3) . . . . ?
C11 C12 C13 C14 2.8(6) . . . . ?
C12 C11 C16 F1 -179.3(3) . . . . ?
C12 C11 C16 C15 0.7(5) . . . . ?
C12 C13 C14 C15 -0.8(5) . . . . ?
C13 C14 C15 C16 -1.1(5) . . . . ?
C14 C15 C16 F1 -178.9(3) . . . . ?
C14 C15 C16 C11 1.1(5) . . . . ?
C16 C11 C12 F2 177.6(3) . . . . ?
C16 C11 C12 C13 -2.7(5) . . . . ?
C17A C1 C8 C7 64.8(4) . . . . ?
C17A C1 C8 C9 -116.6(3) . . . . ?
C17A C18A C19A F3A 175.8(3) . . . . ?
C17A C18A C19A C20A -0.5(5) . . . . ?
C17B C1 C8 C7 64.8(4) . . . . ?
C17B C1 C8 C9 -116.6(3) . . . . ?
C17B C18B C19B C20B -0.5(5) . . . . ?
C18A C17A C22A C21A -1.0(5) . . . . ?
C18A C19A C20A F4 -179.9(3) . . . . ?
C18A C19A C20A C21A 0.2(6) . . . . ?
C18B C17B C22B C21B -1.0(5) . . . . ?
C18B C19B C20B F4 -179.9(3) . . . . ?
C18B C19B C20B C21B 0.2(6) . . . . ?
C19A C20A C21A C22A -0.3(6) . . . . ?
C19B C20B C21B F3B 175.0(4) . . . . ?
C19B C20B C21B C22B -0.3(6) . . . . ?
C20A C21A C22A C17A 0.7(5) . . . . ?
C20B C21B C22B C17B 0.7(5) . . . . ?
C22A C17A C18A C19A 0.9(5) . . . . ?
C22B C17B C18B C19B 0.9(5) . . . . ?

_cod_database_fobs_code 2108638
